data_4325279
loop_
_publ_author_name
'Tereza Peristeraki'
'Marianna Samios'
'Milosz Siczek'
'Tadeusz Lis'
'Constantinos J. Milios'

_publ_contact_author_email komil@chemistry.uoc.gr
_publ_contact_author_name 'Constantinos Milios'
_publ_section_title
;
 Artificial Amino Acids in Nickel(II) and Nickel(II)/Lanthanide(III)
 Chemistry
;
_journal_name_full 'Inorganic Chemistry'
_journal_page_first 5175
_journal_page_last 5185
_journal_paper_doi 10.1021/ic2004744
_journal_volume 50
_journal_year 2011
_chemical_formula_moiety 'C48 H96 La N12 Ni6 O24, 3(N O3), 5.5(H2 O)'
_chemical_formula_sum 'C48 H107 La N15 Ni6 O38.5'
_chemical_formula_weight 2001.66
_chemical_name_systematic
; 
 ? 
;
_space_group_IT_number 58
_symmetry_cell_setting orthorhombic
_symmetry_space_group_name_Hall '-P 2 2n'
_symmetry_space_group_name_H-M 'P n n m'
_atom_sites_solution_hydrogens geom
_atom_sites_solution_primary direct
_atom_sites_solution_secondary difmap
_audit_creation_method SHELXL-97
_cell_angle_alpha 90.00
_cell_angle_beta 90.00
_cell_angle_gamma 90.00
_cell_formula_units_Z 2
_cell_length_a 16.557(5)
_cell_length_b 17.905(5)
_cell_length_c 14.130(4)
_cell_measurement_reflns_used 29807
_cell_measurement_temperature 298(2)
_cell_measurement_theta_max 28.00
_cell_measurement_theta_min 2.88
_cell_volume 4189(2)
_computing_cell_refinement 'CrysAlis CCD, Oxford Diffraction Ltd.'
_computing_data_collection 'CrysAlis RED, Oxford Diffraction Ltd.'
_computing_data_reduction 'CrysAlis RED, Oxford Diffraction Ltd.'
_computing_structure_refinement 'SHELXL-97 (Sheldrick, 2008)'
_computing_structure_solution 'SHELXS-97 (Sheldrick, 2008)'
_diffrn_ambient_temperature 298(2)
_diffrn_measured_fraction_theta_full 0.998
_diffrn_measured_fraction_theta_max 0.998
_diffrn_measurement_device_type 'KUMA KM4 CCD \k-geometry diffractometer'
_diffrn_measurement_method \w
_diffrn_radiation_monochromator graphite
_diffrn_radiation_source 'fine-focus sealed tube'
_diffrn_radiation_type MoK\a
_diffrn_radiation_wavelength 0.71073
_diffrn_reflns_av_R_equivalents 0.0611
_diffrn_reflns_av_sigmaI/netI 0.0215
_diffrn_reflns_limit_h_max 21
_diffrn_reflns_limit_h_min -21
_diffrn_reflns_limit_k_max 23
_diffrn_reflns_limit_k_min -23
_diffrn_reflns_limit_l_max 18
_diffrn_reflns_limit_l_min -15
_diffrn_reflns_number 51641
_diffrn_reflns_theta_full 26.50
_diffrn_reflns_theta_max 28.00
_diffrn_reflns_theta_min 2.88
_exptl_absorpt_coefficient_mu 1.909
_exptl_absorpt_correction_T_max 0.846
_exptl_absorpt_correction_T_min 0.463
_exptl_absorpt_correction_type analytical
_exptl_absorpt_process_details
;
CrysAlis RED, Oxford Diffraction Ltd.,
Version 1.171.31.7 
Analytical numeric absorption correction using a multifaceted crystal
   model based on expressions derived by R.C. Clark & J.S. Reid.
(Clark, R. C. & Reid, J. S. (1995). Acta Cryst. A51, 887-897)
;
_exptl_crystal_colour pink
_exptl_crystal_density_diffrn 1.587
_exptl_crystal_description needle
_exptl_crystal_F_000 2066
_exptl_crystal_size_max 0.56
_exptl_crystal_size_mid 0.16
_exptl_crystal_size_min 0.09
_refine_diff_density_max 1.13
_refine_diff_density_min -1.03
_refine_diff_density_rms 0.129
_refine_ls_extinction_method none
_refine_ls_goodness_of_fit_ref 1.048
_refine_ls_hydrogen_treatment constr
_refine_ls_matrix_type full
_refine_ls_number_parameters 305
_refine_ls_number_reflns 5256
_refine_ls_number_restraints 3
_refine_ls_restrained_S_all 1.048
_refine_ls_R_factor_all 0.0487
_refine_ls_R_factor_gt 0.0424
_refine_ls_shift/su_max 0.000
_refine_ls_shift/su_mean 0.000
_refine_ls_structure_factor_coef Fsqd
_refine_ls_weighting_details 'calc w=1/[\s^2^(Fo^2^)+(0.0835P)^2^+3.1252P] where P=(Fo^2^+2Fc^2^)/3'
_refine_ls_weighting_scheme calc
_refine_ls_wR_factor_gt 0.1252
_refine_ls_wR_factor_ref 0.1310
_reflns_number_gt 4458
_reflns_number_total 5256
_reflns_threshold_expression >2sigma(I)
_cod_data_source_file ic2004744_si_001_3.cif
_cod_data_source_block complex_2
_cod_original_formula_sum 'C48 H107 La N15 Ni6 O38.50'
_cod_database_code 4325279

loop_
_symmetry_equiv_pos_as_xyz
'x, y, z'
'-x, -y, z'
'-x+1/2, y+1/2, -z+1/2'
'x+1/2, -y+1/2, -z+1/2'
'-x, -y, -z'
'x, y, -z'
'x-1/2, -y-1/2, z-1/2'
'-x-1/2, y-1/2, z-1/2'

loop_
_atom_site_label
_atom_site_type_symbol
_atom_site_fract_x
_atom_site_fract_y
_atom_site_fract_z
_atom_site_U_iso_or_equiv
_atom_site_adp_type
_atom_site_occupancy
_atom_site_symmetry_multiplicity
_atom_site_calc_flag
_atom_site_refinement_flags
_atom_site_disorder_assembly
_atom_site_disorder_group
La La 0.5000 0.5000 0.5000 0.02251(11) Uani 1 4 d S . .
Ni1 Ni 0.5000 0.5000 0.23891(3) 0.02740(14) Uani 1 2 d S . .
Ni2 Ni 0.27752(3) 0.51134(3) 0.5000 0.02642(14) Uani 1 2 d S . .
Ni3 Ni 0.5070(4) 0.70694(8) 0.5000 0.0251(3) Uani 0.74(3) 2 d SP . .
Ni31 Ni 0.5243(10) 0.7069(2) 0.5000 0.0197(12) Uiso 0.26(3) 2 d SP . .
O11 O 0.36198(13) 0.50714(10) 0.39613(14) 0.0265(4) Uani 1 1 d . . .
O21 O 0.37592(16) 0.50610(12) 0.23923(16) 0.0394(5) Uani 1 1 d . . .
N11 N 0.19822(18) 0.51419(18) 0.3887(2) 0.0434(6) Uani 1 1 d . . .
H11A H 0.1647 0.4747 0.3923 0.052 Uiso 1 1 calc R . .
H11B H 0.1681 0.5560 0.3923 0.052 Uiso 1 1 calc R . .
C11 C 0.33434(19) 0.50816(14) 0.31211(19) 0.0290(5) Uani 1 1 d . . .
C21 C 0.24185(19) 0.51264(18) 0.2960(2) 0.0361(6) Uani 1 1 d . . .
C31 C 0.2245(2) 0.5841(3) 0.2411(3) 0.0614(11) Uani 1 1 d . . .
H31A H 0.2413 0.6264 0.2778 0.092 Uiso 1 1 calc R . .
H31B H 0.1676 0.5875 0.2286 0.092 Uiso 1 1 calc R . .
H31C H 0.2535 0.5833 0.1824 0.092 Uiso 1 1 calc R . .
C41 C 0.2163(2) 0.4446(3) 0.2401(3) 0.0618(11) Uani 1 1 d . . .
H41A H 0.1590 0.4462 0.2295 0.093 Uiso 1 1 calc R . .
H41B H 0.2297 0.4003 0.2749 0.093 Uiso 1 1 calc R . .
H41C H 0.2439 0.4441 0.1803 0.093 Uiso 1 1 calc R . .
O12 O 0.50471(10) 0.58323(12) 0.33683(14) 0.0281(4) Uani 1 1 d . . .
O22 O 0.51219(15) 0.70721(13) 0.35289(17) 0.0399(5) Uani 1 1 d . . .
N12 N 0.50555(15) 0.5873(2) 0.14610(19) 0.0402(6) Uani 1 1 d . . .
H12A H 0.5496 0.5821 0.1093 0.048 Uiso 1 1 calc R . .
H12B H 0.4618 0.5862 0.1083 0.048 Uiso 1 1 calc R . .
C12 C 0.50836(16) 0.64850(18) 0.3038(2) 0.0311(6) Uani 1 1 d . . .
C22 C 0.50916(18) 0.66006(19) 0.1947(2) 0.0371(7) Uani 1 1 d . . .
C32 C 0.5868(3) 0.7005(3) 0.1682(3) 0.0647(12) Uani 1 1 d . . .
H32A H 0.6324 0.6700 0.1848 0.097 Uiso 1 1 calc R . .
H32B H 0.5897 0.7470 0.2018 0.097 Uiso 1 1 calc R . .
H32C H 0.5874 0.7099 0.1013 0.097 Uiso 1 1 calc R . .
C42 C 0.4348(3) 0.7063(3) 0.1687(3) 0.0661(12) Uani 1 1 d . . .
H42A H 0.3868 0.6794 0.1859 0.099 Uiso 1 1 calc R . .
H42B H 0.4346 0.7156 0.1017 0.099 Uiso 1 1 calc R . .
H42C H 0.4362 0.7530 0.2020 0.099 Uiso 1 1 calc R . .
O13 O 0.59564(17) 0.62454(14) 0.5000 0.0277(5) Uani 1 2 d S . .
O23 O 0.72849(19) 0.60366(16) 0.5000 0.0380(7) Uani 1 2 d S . .
N13 N 0.6118(3) 0.7740(2) 0.5000 0.0676(15) Uani 1 2 d S . .
H13A H 0.6107 0.8035 0.4485 0.081 Uiso 1 1 d R . .
C13 C 0.6684(2) 0.6460(2) 0.5000 0.0305(8) Uani 1 2 d S . .
C23 C 0.6872(3) 0.7304(2) 0.5000 0.0388(9) Uani 1 2 d S . .
C33 C 0.7345(4) 0.7489(3) 0.4124(4) 0.093(2) Uani 1 1 d . . .
H33A H 0.7029 0.7370 0.3575 0.140 Uiso 1 1 calc R . .
H33B H 0.7835 0.7202 0.4116 0.140 Uiso 1 1 calc R . .
H33C H 0.7475 0.8011 0.4122 0.140 Uiso 1 1 calc R . .
O14 O 0.41837(16) 0.63352(14) 0.5000 0.0264(5) Uani 1 2 d S . .
O24 O 0.28386(18) 0.62644(17) 0.5000 0.0383(7) Uani 1 2 d S . .
N14 N 0.4194(3) 0.78427(19) 0.5000 0.0461(9) Uani 1 2 d S . .
H14A H 0.4240 0.8135 0.5515 0.055 Uiso 1 1 d R . .
C14 C 0.3487(2) 0.6624(2) 0.5000 0.0301(8) Uani 1 2 d S . .
C24 C 0.3387(3) 0.7485(2) 0.5000 0.0434(10) Uani 1 2 d S . .
C34 C 0.2948(4) 0.7713(3) 0.4123(4) 0.096(2) Uani 1 1 d . . .
H34A H 0.3247 0.7551 0.3578 0.143 Uiso 1 1 calc R . .
H34B H 0.2894 0.8246 0.4110 0.143 Uiso 1 1 calc R . .
H34C H 0.2422 0.7487 0.4117 0.143 Uiso 1 1 calc R . .
N15 N 0.6734(4) 0.4913(3) 0.0000 0.0542(11) Uiso 0.3333 2 d SP . .
O15 O 0.6493(13) 0.5555(9) 0.0000 0.074(4) Uiso 0.3333 2 d SP A 1
O25 O 0.6190(12) 0.4439(12) 0.0000 0.080(4) Uiso 0.3333 2 d SP A 1
O35 O 0.7461(12) 0.4629(12) 0.0000 0.086(5) Uiso 0.3333 2 d SP A 1
N17 N 0.6734(4) 0.4913(3) 0.0000 0.0542(11) Uiso 0.3333 2 d SP A 2
O17 O 0.6590(14) 0.4211(9) 0.0000 0.078(4) Uiso 0.3333 2 d SP A 2
O27 O 0.6089(10) 0.5274(11) 0.0000 0.067(4) Uiso 0.3333 2 d SP A 2
O37 O 0.7449(9) 0.5183(9) 0.0000 0.061(3) Uiso 0.3333 2 d SP A 2
N18 N 0.6734(4) 0.4913(3) 0.0000 0.0542(11) Uiso 0.3333 2 d SP A 3
O18 O 0.5954(9) 0.4880(9) 0.0000 0.053(3) Uiso 0.3333 2 d SP A 3
O28 O 0.7109(14) 0.4334(11) 0.0000 0.084(5) Uiso 0.3333 2 d SP A 3
O38 O 0.7037(13) 0.5516(10) 0.0000 0.081(4) Uiso 0.3333 2 d SP A 3
N16 N 0.0147(12) 0.3981(16) 0.4513(16) 0.127(10) Uiso 0.25 1 d PD . .
O16 O -0.0025(10) 0.4189(15) 0.3664(14) 0.084(6) Uiso 0.25 1 d PD . .
O26 O 0.0809(13) 0.3860(11) 0.5000 0.080(5) Uiso 0.25 2 d SPD . .
O36 O -0.0505(17) 0.3762(18) 0.5000 0.129(9) Uiso 0.25 2 d SPD . .
O1W O 0.5080(4) 0.8634(5) 0.3212(6) 0.085(2) Uiso 0.50 1 d P . .
O2W O 0.4944(9) 0.9209(16) 0.3771(15) 0.104(7) Uiso 0.25 1 d P . .
O3W O 0.5000 1.0000 0.383(2) 0.104(9) Uiso 0.25 2 d SP . .
O4W O 0.6098(6) 0.9484(6) 0.4720(7) 0.106(5) Uani 0.40 1 d P . .
O5W O 0.620(2) 1.041(2) 0.5000 0.123(13) Uiso 0.20 2 d SP . .
O6W O -0.0032(10) 0.4315(13) 0.3350(17) 0.088(6) Uiso 0.25 1 d P . .

loop_
_atom_site_aniso_label
_atom_site_aniso_U_11
_atom_site_aniso_U_22
_atom_site_aniso_U_33
_atom_site_aniso_U_23
_atom_site_aniso_U_13
_atom_site_aniso_U_12
La 0.02134(18) 0.02436(17) 0.02182(16) 0.000 0.000 0.00024(9)
Ni1 0.0269(3) 0.0361(3) 0.0192(2) 0.000 0.000 -0.00003(17)
Ni2 0.0194(3) 0.0344(3) 0.0254(2) 0.000 0.000 0.00109(18)
Ni3 0.0146(11) 0.0213(5) 0.0394(8) 0.000 0.000 0.0002(4)
O11 0.0219(10) 0.0347(10) 0.0229(9) -0.0004(6) -0.0002(8) 0.0006(7)
O21 0.0289(12) 0.0651(15) 0.0242(10) 0.0004(8) 0.0004(8) 0.0009(9)
N11 0.0239(13) 0.0732(18) 0.0331(12) -0.0007(12) -0.0019(10) 0.0035(12)
C11 0.0255(14) 0.0359(13) 0.0256(12) 0.0004(9) -0.0001(10) 0.0004(10)
C21 0.0236(14) 0.0557(17) 0.0289(13) 0.0016(12) -0.0036(11) 0.0014(12)
C31 0.042(2) 0.076(3) 0.065(2) 0.024(2) -0.0011(17) 0.0154(19)
C41 0.042(2) 0.085(3) 0.059(2) -0.019(2) -0.0061(16) -0.0178(19)
O12 0.0299(11) 0.0304(10) 0.0239(9) 0.0029(8) 0.0000(6) -0.0003(7)
O22 0.0546(15) 0.0301(11) 0.0350(10) 0.0047(9) 0.0025(9) -0.0003(9)
N12 0.0432(17) 0.0550(17) 0.0223(11) 0.0069(12) -0.0003(9) -0.0013(11)
C12 0.0261(13) 0.0384(15) 0.0288(13) 0.0054(11) 0.0012(9) 0.0013(10)
C22 0.0381(16) 0.0441(17) 0.0292(14) 0.0112(12) -0.0001(11) 0.0001(12)
C32 0.068(3) 0.081(3) 0.045(2) 0.0091(19) 0.0144(18) -0.026(2)
C42 0.075(3) 0.076(3) 0.047(2) 0.0121(19) -0.0161(19) 0.028(2)
O13 0.0253(13) 0.0232(11) 0.0345(13) 0.000 0.000 -0.0031(10)
O23 0.0289(16) 0.0352(15) 0.0500(17) 0.000 0.000 -0.0049(12)
N13 0.045(3) 0.0270(19) 0.131(5) 0.000 0.000 -0.0042(17)
C13 0.032(2) 0.0276(17) 0.0321(18) 0.000 0.000 0.0001(15)
C23 0.029(2) 0.0315(19) 0.056(3) 0.000 0.000 -0.0081(16)
C33 0.128(5) 0.046(2) 0.106(4) 0.019(2) 0.059(4) -0.013(3)
O14 0.0242(13) 0.0231(11) 0.0321(13) 0.000 0.000 0.0007(10)
O24 0.0263(15) 0.0352(15) 0.0534(17) 0.000 0.000 0.0062(12)
N14 0.048(3) 0.0238(16) 0.067(3) 0.000 0.000 0.0090(16)
C14 0.030(2) 0.0299(17) 0.0305(18) 0.000 0.000 0.0065(15)
C24 0.040(2) 0.0279(19) 0.062(3) 0.000 0.000 0.0107(18)
C34 0.103(4) 0.048(2) 0.136(5) 0.031(3) -0.069(4) -0.002(2)
O4W 0.102(8) 0.106(7) 0.110(12) -0.025(6) 0.030(6) -0.018(5)

loop_
_atom_type_symbol
_atom_type_description
_atom_type_scat_dispersion_real
_atom_type_scat_dispersion_imag
_atom_type_scat_source
C C 0.0033 0.0016 'International Tables Vol C Tables 4.2.6.8 and 6.1.1.4'
H H 0.0000 0.0000 'International Tables Vol C Tables 4.2.6.8 and 6.1.1.4'
N N 0.0061 0.0033 'International Tables Vol C Tables 4.2.6.8 and 6.1.1.4'
O O 0.0106 0.0060 'International Tables Vol C Tables 4.2.6.8 and 6.1.1.4'
Ni Ni 0.3393 1.1124 'International Tables Vol C Tables 4.2.6.8 and 6.1.1.4'
La La -0.2871 2.4523 'International Tables Vol C Tables 4.2.6.8 and 6.1.1.4'

loop_
_geom_angle_atom_site_label_1
_geom_angle_atom_site_label_2
_geom_angle_atom_site_label_3
_geom_angle
_geom_angle_site_symmetry_1
_geom_angle_site_symmetry_3
O11 La O11 65.34(9) 5_666 2_665
O11 La O11 114.66(9) 5_666 6_556
O11 La O11 180.00(5) 2_665 6_556
O11 La O11 180.0 5_666 .
O11 La O11 114.66(9) 2_665 .
O11 La O11 65.34(9) 6_556 .
O11 La O13 116.63(6) 5_666 5_666
O11 La O13 116.63(6) 2_665 5_666
O11 La O13 63.37(6) 6_556 5_666
O11 La O13 63.36(6) . 5_666
O11 La O13 63.37(6) 5_666 .
O11 La O13 63.37(6) 2_665 .
O11 La O13 116.63(6) 6_556 .
O11 La O13 116.64(6) . .
O13 La O13 180.0 5_666 .
O11 La O14 117.04(6) 5_666 .
O11 La O14 117.04(6) 2_665 .
O11 La O14 62.96(6) 6_556 .
O11 La O14 62.96(6) . .
O13 La O14 115.14(9) 5_666 .
O13 La O14 64.86(9) . .
O11 La O14 62.96(6) 5_666 5_666
O11 La O14 62.96(6) 2_665 5_666
O11 La O14 117.04(6) 6_556 5_666
O11 La O14 117.04(6) . 5_666
O13 La O14 64.86(9) 5_666 5_666
O13 La O14 115.14(9) . 5_666
O14 La O14 180.0 . 5_666
O11 La O12 117.05(6) 5_666 .
O11 La O12 63.16(6) 2_665 .
O11 La O12 116.84(6) 6_556 .
O11 La O12 62.95(6) . .
O13 La O12 117.31(5) 5_666 .
O13 La O12 62.69(5) . .
O14 La O12 62.72(5) . .
O14 La O12 117.28(5) 5_666 .
O11 La O12 63.16(6) 5_666 6_556
O11 La O12 117.05(6) 2_665 6_556
O11 La O12 62.95(6) 6_556 6_556
O11 La O12 116.84(6) . 6_556
O13 La O12 117.31(5) 5_666 6_556
O13 La O12 62.69(5) . 6_556
O14 La O12 62.72(5) . 6_556
O14 La O12 117.28(5) 5_666 6_556
O12 La O12 114.17(9) . 6_556
O11 La O12 116.84(6) 5_666 2_665
O11 La O12 62.95(6) 2_665 2_665
O11 La O12 117.05(6) 6_556 2_665
O11 La O12 63.16(6) . 2_665
O13 La O12 62.68(5) 5_666 2_665
O13 La O12 117.32(5) . 2_665
O14 La O12 117.28(5) . 2_665
O14 La O12 62.72(5) 5_666 2_665
O12 La O12 65.83(9) . 2_665
O12 La O12 180.0 6_556 2_665
O11 La O12 62.95(6) 5_666 5_666
O11 La O12 116.84(6) 2_665 5_666
O11 La O12 63.16(6) 6_556 5_666
O11 La O12 117.05(6) . 5_666
O13 La O12 62.68(5) 5_666 5_666
O13 La O12 117.32(5) . 5_666
O14 La O12 117.28(5) . 5_666
O14 La O12 62.72(5) 5_666 5_666
O12 La O12 180.0 . 5_666
O12 La O12 65.83(9) 6_556 5_666
O12 La O12 114.17(9) 2_665 5_666
O12 Ni1 O12 94.33(12) . 2_665
O12 Ni1 N12 82.80(11) . .
O12 Ni1 N12 177.11(11) 2_665 .
O12 Ni1 N12 177.11(11) . 2_665
O12 Ni1 N12 82.79(11) 2_665 2_665
N12 Ni1 N12 100.08(19) . 2_665
O12 Ni1 O21 89.95(8) . 2_665
O12 Ni1 O21 89.88(8) 2_665 2_665
N12 Ni1 O21 89.83(9) . 2_665
N12 Ni1 O21 90.32(10) 2_665 2_665
O12 Ni1 O21 89.88(8) . .
O12 Ni1 O21 89.95(8) 2_665 .
N12 Ni1 O21 90.32(10) . .
N12 Ni1 O21 89.84(9) 2_665 .
O21 Ni1 O21 179.75(13) 2_665 .
O11 Ni2 O11 92.69(12) . 6_556
O11 Ni2 N11 83.54(10) . .
O11 Ni2 N11 176.18(10) 6_556 .
O11 Ni2 N11 176.19(10) . 6_556
O11 Ni2 N11 83.54(10) 6_556 6_556
N11 Ni2 N11 100.23(17) . 6_556
O11 Ni2 O23 89.78(8) . 5_666
O11 Ni2 O23 89.78(8) 6_556 5_666
N11 Ni2 O23 89.65(11) . 5_666
N11 Ni2 O23 89.65(11) 6_556 5_666
O11 Ni2 O24 90.11(8) . .
O11 Ni2 O24 90.11(8) 6_556 .
N11 Ni2 O24 90.45(11) . .
N11 Ni2 O24 90.45(11) 6_556 .
O23 Ni2 O24 179.85(14) 5_666 .
O14 Ni3 N14 85.5(3) . .
O14 Ni3 O22 91.84(15) . 6_556
N14 Ni3 O22 91.60(14) . 6_556
O14 Ni3 O22 91.84(15) . .
N14 Ni3 O22 91.60(14) . .
O22 Ni3 O22 175.3(4) 6_556 .
O14 Ni3 O13 93.00(13) . .
N14 Ni3 O13 178.5(3) . .
O22 Ni3 O13 88.44(15) 6_556 .
O22 Ni3 O13 88.44(15) . .
O14 Ni3 N13 172.8(3) . .
N14 Ni3 N13 101.67(19) . .
O22 Ni3 N13 87.99(17) 6_556 .
O22 Ni3 N13 87.99(17) . .
O13 Ni3 N13 79.8(3) . .
N13 Ni31 O13 91.0(7) . .
N13 Ni31 O22 94.2(3) . 6_556
O13 Ni31 O22 93.6(3) . 6_556
N13 Ni31 O22 94.2(3) . .
O13 Ni31 O22 93.6(3) . .
O22 Ni31 O22 168.9(9) 6_556 .
N13 Ni31 O14 177.2(6) . .
O13 Ni31 O14 91.8(2) . .
O22 Ni31 O14 85.7(4) 6_556 .
O22 Ni31 O14 85.7(4) . .
N13 Ni31 N14 101.8(3) . .
O13 Ni31 N14 167.2(7) . .
O22 Ni31 N14 85.6(4) 6_556 .
O22 Ni31 N14 85.6(4) . .
O14 Ni31 N14 75.4(5) . .
C11 O11 Ni2 115.25(19) . .
C11 O11 La 143.76(19) . .
Ni2 O11 La 100.98(8) . .
C11 O21 Ni1 123.9(2) . .
C21 N11 Ni2 111.2(2) . .
C21 N11 H11A 109.4 . .
Ni2 N11 H11A 109.4 . .
C21 N11 H11B 109.4 . .
Ni2 N11 H11B 109.4 . .
H11A N11 H11B 108.0 . .
O21 C11 O11 125.1(3) . .
O21 C11 C21 115.4(3) . .
O11 C11 C21 119.5(2) . .
N11 C21 C41 109.7(3) . .
N11 C21 C31 109.8(3) . .
C41 C21 C31 110.9(3) . .
N11 C21 C11 110.4(2) . .
C41 C21 C11 108.2(3) . .
C31 C21 C11 107.7(3) . .
C21 C31 H31A 109.5 . .
C21 C31 H31B 109.5 . .
H31A C31 H31B 109.5 . .
C21 C31 H31C 109.5 . .
H31A C31 H31C 109.5 . .
H31B C31 H31C 109.5 . .
C21 C41 H41A 109.5 . .
C21 C41 H41B 109.5 . .
H41A C41 H41B 109.5 . .
C21 C41 H41C 109.5 . .
H41A C41 H41C 109.5 . .
H41B C41 H41C 109.5 . .
C12 O12 Ni1 115.44(19) . .
C12 O12 La 144.64(19) . .
Ni1 O12 La 99.92(9) . .
C12 O22 Ni3 123.1(2) . .
C12 O22 Ni31 123.4(2) . .
C22 N12 Ni1 112.26(19) . .
C22 N12 H12A 109.2 . .
Ni1 N12 H12A 109.2 . .
C22 N12 H12B 109.2 . .
Ni1 N12 H12B 109.2 . .
H12A N12 H12B 107.9 . .
O12 C12 O22 124.9(3) . .
O12 C12 C22 119.4(3) . .
O22 C12 C22 115.7(3) . .
N12 C22 C32 109.9(3) . .
N12 C22 C42 109.5(3) . .
C32 C22 C42 111.3(4) . .
N12 C22 C12 110.1(3) . .
C32 C22 C12 108.3(3) . .
C42 C22 C12 107.7(3) . .
C22 C32 H32A 109.5 . .
C22 C32 H32B 109.5 . .
H32A C32 H32B 109.5 . .
C22 C32 H32C 109.5 . .
H32A C32 H32C 109.5 . .
H32B C32 H32C 109.5 . .
C22 C42 H42A 109.5 . .
C22 C42 H42B 109.5 . .
H42A C42 H42B 109.5 . .
C22 C42 H42C 109.5 . .
H42A C42 H42C 109.5 . .
H42B C42 H42C 109.5 . .
C13 O13 Ni31 110.9(4) . .
C13 O13 Ni3 117.1(3) . .
C13 O13 La 143.1(2) . .
Ni31 O13 La 105.9(4) . .
Ni3 O13 La 99.78(17) . .
C13 O23 Ni2 124.6(3) . 5_666
C23 N13 Ni31 108.4(4) . .
C23 N13 Ni3 113.4(3) . .
C23 N13 H13A 109.2 . .
Ni31 N13 H13A 111.1 . .
Ni3 N13 H13A 108.5 . .
O23 C13 O13 124.9(4) . .
O23 C13 C23 115.7(4) . .
O13 C13 C23 119.4(3) . .
N13 C23 C33 109.0(3) . 6_556
N13 C23 C33 109.0(3) . .
C33 C23 C33 111.0(6) 6_556 .
N13 C23 C13 110.3(3) . .
C33 C23 C13 108.7(3) 6_556 .
C33 C23 C13 108.7(3) . .
C23 C33 H33A 109.5 . .
C23 C33 H33B 109.5 . .
H33A C33 H33B 109.5 . .
C23 C33 H33C 109.5 . .
H33A C33 H33C 109.5 . .
H33B C33 H33C 109.5 . .
C14 O14 Ni3 114.1(3) . .
C14 O14 Ni31 119.1(4) . .
C14 O14 La 143.6(2) . .
Ni3 O14 La 102.36(17) . .
Ni31 O14 La 97.4(3) . .
C14 O24 Ni2 123.8(3) . .
C24 N14 Ni3 110.7(3) . .
C24 N14 Ni31 115.8(4) . .
C24 N14 H14A 109.2 . .
Ni3 N14 H14A 109.8 . .
Ni31 N14 H14A 107.2 . .
O24 C14 O14 125.0(4) . .
O24 C14 C24 114.8(3) . .
O14 C14 C24 120.2(4) . .
N14 C24 C34 108.7(3) . 6_556
N14 C24 C34 108.7(3) . .
C34 C24 C34 112.2(6) 6_556 .
N14 C24 C14 109.5(3) . .
C34 C24 C14 108.9(3) 6_556 .
C34 C24 C14 108.9(3) . .
C24 C34 H34A 109.5 . .
C24 C34 H34B 109.5 . .
H34A C34 H34B 109.5 . .
C24 C34 H34C 109.5 . .
H34A C34 H34C 109.5 . .
H34B C34 H34C 109.5 . .
O38 N15 O28 124.2(17) . .
O28 N15 O15 168.3(16) . .
O38 N15 O25 158.1(15) . .
O28 N15 O25 77.7(13) . .
O15 N15 O25 114.0(15) . .
O38 N15 O35 88.0(14) . .
O15 N15 O35 132.1(14) . .
O25 N15 O35 113.8(14) . .
O27 N15 O35 171.8(14) . .
O37 N15 O35 45.2(11) . .
O17 N15 O35 77.8(12) . .
O18 N15 O35 154.5(12) . .
O16 N16 O26 136(2) . .
O16 N16 O36 112.7(17) . .
O26 N16 O36 111(2) . .

loop_
_geom_bond_atom_site_label_1
_geom_bond_atom_site_label_2
_geom_bond_distance
_geom_bond_site_symmetry_2
La O11 2.719(2) 5_666
La O11 2.719(2) 2_665
La O11 2.719(2) 6_556
La O11 2.719(2) .
La O13 2.735(3) 5_666
La O13 2.735(3) .
La O14 2.746(3) .
La O14 2.746(3) 5_666
La O12 2.746(2) .
La O12 2.746(2) 6_556
La O12 2.746(2) 2_665
La O12 2.746(2) 5_666
Ni1 O12 2.035(2) .
Ni1 O12 2.035(2) 2_665
Ni1 N12 2.042(3) .
Ni1 N12 2.042(3) 2_665
Ni1 O21 2.057(3) 2_665
Ni1 O21 2.057(3) .
Ni2 O11 2.029(2) .
Ni2 O11 2.029(2) 6_556
Ni2 N11 2.049(3) .
Ni2 N11 2.049(3) 6_556
Ni2 O23 2.062(3) 5_666
Ni2 O24 2.063(3) .
Ni3 O14 1.971(6) .
Ni3 N14 2.006(6) .
Ni3 O22 2.080(2) 6_556
Ni3 O22 2.080(2) .
Ni3 O13 2.081(5) .
Ni3 N13 2.109(7) .
Ni31 N13 1.881(13) .
Ni31 O13 1.889(11) .
Ni31 O22 2.088(3) 6_556
Ni31 O22 2.088(3) .
Ni31 O14 2.192(13) .
Ni31 N14 2.222(13) .
O11 C11 1.272(3) .
O21 C11 1.239(4) .
N11 C21 1.496(4) .
N11 H11A 0.9000 .
N11 H11B 0.9000 .
C11 C21 1.550(4) .
C21 C41 1.513(5) .
C21 C31 1.523(5) .
C31 H31A 0.9600 .
C31 H31B 0.9600 .
C31 H31C 0.9600 .
C41 H41A 0.9600 .
C41 H41B 0.9600 .
C41 H41C 0.9600 .
O12 C12 1.260(4) .
O22 C12 1.261(4) .
N12 C22 1.475(5) .
N12 H12A 0.9000 .
N12 H12B 0.9000 .
C12 C22 1.555(4) .
C22 C32 1.523(5) .
C22 C42 1.530(5) .
C32 H32A 0.9600 .
C32 H32B 0.9600 .
C32 H32C 0.9600 .
C42 H42A 0.9600 .
C42 H42B 0.9600 .
C42 H42C 0.9600 .
O13 C13 1.264(5) .
O23 C13 1.252(5) .
O23 Ni2 2.062(3) 5_666
N13 C23 1.472(6) .
N13 H13A 0.9000 .
C13 C23 1.543(5) .
C23 C33 1.501(5) 6_556
C23 C33 1.501(5) .
C33 H33A 0.9600 .
C33 H33B 0.9600 .
C33 H33C 0.9600 .
O14 C14 1.264(5) .
O24 C14 1.251(5) .
N14 C24 1.482(6) .
N14 H14A 0.9000 .
C14 C24 1.551(6) .
C24 C34 1.493(5) 6_556
C24 C34 1.493(5) .
C34 H34A 0.9600 .
C34 H34B 0.9600 .
C34 H34C 0.9600 .
N15 O38 1.191(18) .
N15 O28 1.208(18) .
N15 O15 1.217(16) .
N15 O25 1.238(17) .
N15 O27 1.248(16) .
N15 O37 1.278(16) .
N15 O17 1.279(17) .
N15 O18 1.293(15) .
N15 O35 1.305(19) .
N16 O16 1.288(17) .
N16 O26 1.313(17) .
N16 O36 1.339(18) .
N16 N16 1.38(5) 6_556
N16 O6W 1.77(3) .
O26 N16 1.313(17) 6_556
O36 N16 1.339(18) 6_556
O1W O2W 1.32(3) .
O2W O3W 1.42(3) .
O3W O2W 1.42(3) 2_675
O4W O4W 0.79(2) 6_556
O4W O5W 1.72(4) .
O5W O4W 1.72(4) 6_556
